data_1504564
loop_
_publ_author_name
'Zhang, Yan-Dong'
'Ren, Wei-Wu'
'Lan, Yu'
'Xiao, Qing'
'Wang, Kai'
'Xu, Jie'
'Chen, Jia-Hua'
'Yang, Zhen'

_publ_section_title
;
 Stereoselective construction of an unprecedented 7-8 fused ring system in
 micrandilactone a by [3,3]-sigmatropic rearrangement.
;
_journal_issue 4
_journal_name_full 'Organic letters'
_journal_page_first 665
_journal_page_last 668
_journal_paper_doi 10.1021/ol703126q
_journal_volume 10
_journal_year 2008
_chemical_formula_moiety 'C21 H25 N O5'
_chemical_formula_sum 'C21 H25 N O5'
_chemical_formula_weight 371.42
_chemical_name_systematic
; 
 ? 
;
_space_group_IT_number 14
_symmetry_cell_setting monoclinic
_symmetry_space_group_name_Hall '-P 2ybc'
_symmetry_space_group_name_H-M 'P 1 21/c 1'
_atom_sites_solution_hydrogens geom
_atom_sites_solution_primary direct
_atom_sites_solution_secondary difmap
_audit_creation_method SHELXL-97
_cell_angle_alpha 90.00
_cell_angle_beta 95.181(10)
_cell_angle_gamma 90.00
_cell_formula_units_Z 4
_cell_length_a 8.6159(12)
_cell_length_b 14.929(2)
_cell_length_c 15.652(2)
_cell_measurement_reflns_used 48
_cell_measurement_temperature 295(2)
_cell_measurement_theta_max 14.40
_cell_measurement_theta_min 2.61
_cell_volume 2005.0(5)
_computing_cell_refinement 'XSCANS (Bruker, 1997)'
_computing_data_collection 'XSCANS (Bruker, 1997)'
_computing_data_reduction 'XSCANS (Bruker, 1997)'
_computing_molecular_graphics 'SHELXTL (Bruker, 1997)'
_computing_publication_material 'SHELXTL (Bruker, 1997)'
_computing_structure_refinement 'SHELXTL (Bruker, 1997)'
_computing_structure_solution 'SHELXTL (Bruker, 1997)'
_diffrn_ambient_temperature 295(2)
_diffrn_measured_fraction_theta_full 0.988
_diffrn_measured_fraction_theta_max 0.988
_diffrn_measurement_device_type 'Bruker P4'
_diffrn_measurement_method '\w scans'
_diffrn_radiation_monochromator graphite
_diffrn_radiation_source 'fine-focus sealed tube'
_diffrn_radiation_type MoK\a
_diffrn_radiation_wavelength 0.71073
_diffrn_reflns_av_R_equivalents 0.0575
_diffrn_reflns_av_sigmaI/netI 0.0824
_diffrn_reflns_limit_h_max 10
_diffrn_reflns_limit_h_min -1
_diffrn_reflns_limit_k_max 17
_diffrn_reflns_limit_k_min -1
_diffrn_reflns_limit_l_max 18
_diffrn_reflns_limit_l_min -18
_diffrn_reflns_number 4631
_diffrn_reflns_theta_full 25.10
_diffrn_reflns_theta_max 25.10
_diffrn_reflns_theta_min 1.89
_diffrn_standards_decay_% 0
_diffrn_standards_interval_count 97
_diffrn_standards_number 3
_exptl_absorpt_coefficient_mu 0.088
_exptl_absorpt_correction_type none
_exptl_crystal_colour colorless
_exptl_crystal_density_diffrn 1.230
_exptl_crystal_density_method 'not measured'
_exptl_crystal_description plate
_exptl_crystal_F_000 792
_exptl_crystal_size_max 0.4
_exptl_crystal_size_mid 0.4
_exptl_crystal_size_min 0.2
_refine_diff_density_max 0.209
_refine_diff_density_min -0.234
_refine_diff_density_rms 0.071
_refine_ls_extinction_coef 0.0127(7)
_refine_ls_extinction_expression Fc^*^=kFc[1+0.001xFc^2^\l^3^/sin(2\q)]^-1/4^
_refine_ls_extinction_method SHELXL
_refine_ls_goodness_of_fit_ref 0.987
_refine_ls_hydrogen_treatment constr
_refine_ls_matrix_type full
_refine_ls_number_parameters 245
_refine_ls_number_reflns 3529
_refine_ls_number_restraints 0
_refine_ls_restrained_S_all 0.987
_refine_ls_R_factor_all 0.1562
_refine_ls_R_factor_gt 0.0469
_refine_ls_shift/su_max 0.001
_refine_ls_shift/su_mean 0.000
_refine_ls_structure_factor_coef Fsqd
_refine_ls_weighting_details 'calc w=1/[\s^2^(Fo^2^)+(0.0010P)^2^+0.0000P] where P=(Fo^2^+2Fc^2^)/3'
_refine_ls_weighting_scheme calc
_refine_ls_wR_factor_gt 0.0805
_refine_ls_wR_factor_ref 0.1072
_reflns_number_gt 1202
_reflns_number_total 3529
_reflns_threshold_expression I>2\s(I)
_cod_data_source_file ol703126q-file003.cif
_cod_data_source_block yangz-1
_cod_depositor_comments
;
The following automatic conversions were performed:

'_symmetry_cell_setting' value 'Monoclinic' changed to 'monoclinic'
according to /home/saulius/struct/CIF-dictionaries/cif_core.dic
dictionary named 'cif_core.dic' version 2.4.1 from 2010-06-29.

Automatic conversion script
Id: cif_fix_values 1715 2011-07-08 13:25:40Z adriana 
;
_cod_original_cell_volume 2005.1(5)
_cod_original_sg_symbol_H-M P2(1)/c
_cod_database_code 1504564

loop_
_symmetry_equiv_pos_as_xyz
'x, y, z'
'-x, y+1/2, -z+1/2'
'-x, -y, -z'
'x, -y-1/2, z-1/2'

loop_
_atom_site_label
_atom_site_type_symbol
_atom_site_fract_x
_atom_site_fract_y
_atom_site_fract_z
_atom_site_U_iso_or_equiv
_atom_site_adp_type
_atom_site_occupancy
_atom_site_symmetry_multiplicity
_atom_site_calc_flag
_atom_site_refinement_flags
O1 O 0.2542(3) 0.72757(16) 0.57333(13) 0.1130(9) Uani 1 1 d .
O2 O 0.7292(2) 0.65128(14) 0.68442(13) 0.0893(7) Uani 1 1 d .
O3 O 0.5866(3) 0.52938(18) 0.66024(15) 0.1250(10) Uani 1 1 d .
O4 O 0.9105(4) 0.4904(2) 0.27348(16) 0.1450(12) Uani 1 1 d .
O5 O 1.0492(4) 0.6049(2) 0.30571(19) 0.1740(15) Uani 1 1 d .
N1 N 0.9536(4) 0.5500(3) 0.3215(2) 0.1037(11) Uani 1 1 d .
C1 C 0.4148(3) 0.7803(2) 0.78112(16) 0.0743(9) Uani 1 1 d .
H1A H 0.3996 0.8452 0.7850 0.089 Uiso 1 1 calc R
C2 C 0.2762(3) 0.7420(2) 0.72434(17) 0.0878(10) Uani 1 1 d .
H2A H 0.2867 0.6774 0.7220 0.105 Uiso 1 1 calc R
H2B H 0.1810 0.7553 0.7506 0.105 Uiso 1 1 calc R
C3 C 0.2621(4) 0.7781(3) 0.6347(2) 0.0877(10) Uani 1 1 d .
C4 C 0.2549(4) 0.8786(3) 0.6221(2) 0.1003(11) Uani 1 1 d .
H4A H 0.2368 0.9072 0.6767 0.120 Uiso 1 1 calc R
C5 C 0.4086(5) 0.9139(2) 0.59216(18) 0.0991(12) Uani 1 1 d .
H5A H 0.4355 0.8774 0.5444 0.119 Uiso 1 1 calc R
H5B H 0.3915 0.9745 0.5710 0.119 Uiso 1 1 calc R
C6 C 0.5482(4) 0.9147(2) 0.6604(2) 0.0949(11) Uani 1 1 d .
H6A H 0.6295 0.9517 0.6397 0.114 Uiso 1 1 calc R
H6B H 0.5161 0.9427 0.7119 0.114 Uiso 1 1 calc R
C7 C 0.6157(4) 0.8239(2) 0.68375(17) 0.0839(10) Uani 1 1 d .
H7A H 0.7038 0.8073 0.6574 0.101 Uiso 1 1 calc R
C8 C 0.5631(4) 0.7646(2) 0.73802(17) 0.0718(9) Uani 1 1 d .
C9 C 0.6438(4) 0.6758(2) 0.75727(18) 0.0816(9) Uani 1 1 d .
H9A H 0.5660 0.6297 0.7664 0.098 Uiso 1 1 calc R
C10 C 0.7639(4) 0.6804(2) 0.83540(18) 0.1006(11) Uani 1 1 d .
H10A H 0.8295 0.6275 0.8359 0.121 Uiso 1 1 calc R
H10B H 0.8300 0.7322 0.8297 0.121 Uiso 1 1 calc R
C11 C 0.6921(5) 0.6863(2) 0.92088(19) 0.1082(12) Uani 1 1 d .
H11A H 0.7753 0.6966 0.9658 0.130 Uiso 1 1 calc R
H11B H 0.6457 0.6288 0.9321 0.130 Uiso 1 1 calc R
C12 C 0.5686(4) 0.7587(2) 0.92749(17) 0.0918(10) Uani 1 1 d .
H12A H 0.5455 0.7635 0.9868 0.110 Uiso 1 1 calc R
H12B H 0.6112 0.8157 0.9112 0.110 Uiso 1 1 calc R
C13 C 0.4179(3) 0.7420(2) 0.87220(16) 0.0873(10) Uani 1 1 d .
H13A H 0.3327 0.7680 0.9002 0.105 Uiso 1 1 calc R
H13B H 0.4003 0.6779 0.8683 0.105 Uiso 1 1 calc R
C14 C 0.1199(5) 0.9028(3) 0.5546(2) 0.1553(17) Uani 1 1 d .
H14A H 0.0232 0.8827 0.5739 0.233 Uiso 1 1 calc R
H14B H 0.1360 0.8744 0.5011 0.233 Uiso 1 1 calc R
H14C H 0.1164 0.9666 0.5468 0.233 Uiso 1 1 calc R
C15 C 0.6842(4) 0.5797(2) 0.6391(2) 0.0755(9) Uani 1 1 d .
C16 C 0.7644(3) 0.5708(2) 0.55984(17) 0.0676(8) Uani 1 1 d .
C17 C 0.7119(3) 0.5054(2) 0.50171(18) 0.0759(9) Uani 1 1 d .
H17A H 0.6345 0.4659 0.5154 0.091 Uiso 1 1 calc R
C18 C 0.7734(4) 0.4981(2) 0.42331(19) 0.0842(10) Uani 1 1 d .
H18A H 0.7377 0.4547 0.3837 0.101 Uiso 1 1 calc R
C19 C 0.8887(4) 0.5569(2) 0.40605(19) 0.0797(10) Uani 1 1 d .
C20 C 0.9464(4) 0.6209(2) 0.4632(2) 0.0833(9) Uani 1 1 d .
H20A H 1.0267 0.6588 0.4501 0.100 Uiso 1 1 calc R
C21 C 0.8820(3) 0.6276(2) 0.54063(18) 0.0773(9) Uani 1 1 d .
H21A H 0.9184 0.6710 0.5801 0.093 Uiso 1 1 calc R

loop_
_atom_site_aniso_label
_atom_site_aniso_U_11
_atom_site_aniso_U_22
_atom_site_aniso_U_33
_atom_site_aniso_U_23
_atom_site_aniso_U_13
_atom_site_aniso_U_12
O1 0.147(2) 0.1103(19) 0.0812(14) -0.0206(15) 0.0058(15) -0.0232(17)
O2 0.0975(16) 0.0841(16) 0.0913(14) -0.0201(13) 0.0363(13) -0.0108(14)
O3 0.149(2) 0.123(2) 0.1119(18) -0.0301(16) 0.0623(16) -0.0534(19)
O4 0.183(3) 0.158(3) 0.101(2) -0.029(2) 0.0524(19) 0.000(2)
O5 0.195(3) 0.200(3) 0.142(2) -0.008(2) 0.101(2) -0.054(3)
N1 0.106(3) 0.118(3) 0.091(3) 0.010(2) 0.035(2) 0.023(2)
C1 0.091(2) 0.074(2) 0.0610(17) -0.0094(16) 0.0204(17) -0.0099(19)
C2 0.089(2) 0.097(3) 0.080(2) -0.007(2) 0.0215(19) -0.012(2)
C3 0.086(2) 0.093(3) 0.085(2) -0.012(2) 0.012(2) -0.004(2)
C4 0.107(3) 0.094(3) 0.101(3) -0.003(2) 0.013(2) 0.015(3)
C5 0.143(4) 0.075(2) 0.080(2) 0.0061(19) 0.016(3) 0.013(3)
C6 0.120(3) 0.070(2) 0.099(2) 0.005(2) 0.038(2) -0.006(2)
C7 0.097(2) 0.079(2) 0.079(2) -0.0099(19) 0.0252(19) -0.007(2)
C8 0.084(2) 0.071(2) 0.0632(18) -0.0064(17) 0.0195(17) -0.009(2)
C9 0.093(2) 0.077(2) 0.077(2) -0.0122(19) 0.0250(19) -0.007(2)
C10 0.115(3) 0.098(3) 0.090(2) -0.003(2) 0.011(2) 0.014(2)
C11 0.143(3) 0.094(3) 0.085(2) -0.001(2) 0.001(2) 0.002(3)
C12 0.126(3) 0.087(2) 0.0630(18) -0.0082(19) 0.016(2) -0.012(3)
C13 0.105(3) 0.092(3) 0.0673(18) -0.0113(19) 0.0236(19) -0.020(2)
C14 0.145(4) 0.171(4) 0.142(3) 0.014(3) -0.028(3) 0.043(3)
C15 0.081(3) 0.071(2) 0.076(2) -0.0036(19) 0.018(2) 0.005(2)
C16 0.062(2) 0.068(2) 0.074(2) -0.0012(17) 0.0147(17) 0.0033(18)
C17 0.074(2) 0.070(2) 0.086(2) -0.0093(19) 0.0238(19) -0.0016(18)
C18 0.082(2) 0.083(3) 0.090(2) -0.012(2) 0.019(2) 0.009(2)
C19 0.075(2) 0.094(3) 0.073(2) 0.005(2) 0.0222(19) 0.012(2)
C20 0.070(2) 0.093(3) 0.090(2) 0.008(2) 0.0185(19) 0.003(2)
C21 0.074(2) 0.080(2) 0.079(2) -0.0036(18) 0.0140(18) -0.0029(19)

loop_
_atom_type_symbol
_atom_type_description
_atom_type_scat_dispersion_real
_atom_type_scat_dispersion_imag
_atom_type_scat_source
C C 0.0033 0.0016 'International Tables Vol C Tables 4.2.6.8 and 6.1.1.4'
H H 0.0000 0.0000 'International Tables Vol C Tables 4.2.6.8 and 6.1.1.4'
N N 0.0061 0.0033 'International Tables Vol C Tables 4.2.6.8 and 6.1.1.4'
O O 0.0106 0.0060 'International Tables Vol C Tables 4.2.6.8 and 6.1.1.4'

loop_
_geom_angle_atom_site_label_1
_geom_angle_atom_site_label_2
_geom_angle_atom_site_label_3
_geom_angle
C15 O2 C9 118.6(2)
O4 N1 O5 123.7(4)
O4 N1 C19 119.2(4)
O5 N1 C19 117.1(4)
C8 C1 C2 109.1(2)
C8 C1 C13 114.2(3)
C2 C1 C13 110.3(2)
C8 C1 H1A 107.6
C2 C1 H1A 107.6
C13 C1 H1A 107.6
C3 C2 C1 113.7(3)
C3 C2 H2A 108.8
C1 C2 H2A 108.8
C3 C2 H2B 108.8
C1 C2 H2B 108.8
H2A C2 H2B 107.7
O1 C3 C2 120.7(3)
O1 C3 C4 120.7(3)
C2 C3 C4 118.5(3)
C3 C4 C5 110.7(3)
C3 C4 C14 110.0(3)
C5 C4 C14 109.2(3)
C3 C4 H4A 109.0
C5 C4 H4A 109.0
C14 C4 H4A 109.0
C6 C5 C4 115.7(3)
C6 C5 H5A 108.4
C4 C5 H5A 108.4
C6 C5 H5B 108.4
C4 C5 H5B 108.4
H5A C5 H5B 107.4
C7 C6 C5 115.0(3)
C7 C6 H6A 108.5
C5 C6 H6A 108.5
C7 C6 H6B 108.5
C5 C6 H6B 108.5
H6A C6 H6B 107.5
C8 C7 C6 127.3(3)
C8 C7 H7A 116.4
C6 C7 H7A 116.4
C7 C8 C9 122.1(3)
C7 C8 C1 122.0(3)
C9 C8 C1 115.9(3)
O2 C9 C8 108.6(2)
O2 C9 C10 106.5(3)
C8 C9 C10 112.7(3)
O2 C9 H9A 109.7
C8 C9 H9A 109.7
C10 C9 H9A 109.7
C11 C10 C9 113.9(3)
C11 C10 H10A 108.8
C9 C10 H10A 108.8
C11 C10 H10B 108.8
C9 C10 H10B 108.8
H10A C10 H10B 107.7
C10 C11 C12 116.1(3)
C10 C11 H11A 108.3
C12 C11 H11A 108.3
C10 C11 H11B 108.3
C12 C11 H11B 108.3
H11A C11 H11B 107.4
C13 C12 C11 114.3(3)
C13 C12 H12A 108.7
C11 C12 H12A 108.7
C13 C12 H12B 108.7
C11 C12 H12B 108.7
H12A C12 H12B 107.6
C12 C13 C1 114.3(2)
C12 C13 H13A 108.7
C1 C13 H13A 108.7
C12 C13 H13B 108.7
C1 C13 H13B 108.7
H13A C13 H13B 107.6
C4 C14 H14A 109.5
C4 C14 H14B 109.5
H14A C14 H14B 109.5
C4 C14 H14C 109.5
H14A C14 H14C 109.5
H14B C14 H14C 109.5
O3 C15 O2 122.6(3)
O3 C15 C16 124.6(3)
O2 C15 C16 112.8(3)
C21 C16 C17 119.7(3)
C21 C16 C15 122.4(3)
C17 C16 C15 117.8(3)
C16 C17 C18 120.7(3)
C16 C17 H17A 119.6
C18 C17 H17A 119.6
C19 C18 C17 117.8(3)
C19 C18 H18A 121.1
C17 C18 H18A 121.1
C18 C19 C20 123.0(3)
C18 C19 N1 118.0(4)
C20 C19 N1 119.0(3)
C19 C20 C21 118.2(3)
C19 C20 H20A 120.9
C21 C20 H20A 120.9
C16 C21 C20 120.6(3)
C16 C21 H21A 119.7
C20 C21 H21A 119.7

loop_
_geom_bond_atom_site_label_1
_geom_bond_atom_site_label_2
_geom_bond_distance
O1 C3 1.219(3)
O2 C15 1.321(3)
O2 C9 1.459(3)
O3 C15 1.196(3)
O4 N1 1.201(4)
O5 N1 1.203(4)
N1 C19 1.487(4)
C1 C8 1.517(4)
C1 C2 1.533(3)
C1 C13 1.534(3)
C1 H1A 0.9800
C2 C3 1.497(4)
C2 H2A 0.9700
C2 H2B 0.9700
C3 C4 1.514(4)
C4 C5 1.537(4)
C4 C14 1.542(4)
C4 H4A 0.9800
C5 C6 1.534(4)
C5 H5A 0.9700
C5 H5B 0.9700
C6 C7 1.508(4)
C6 H6A 0.9700
C6 H6B 0.9700
C7 C8 1.333(3)
C7 H7A 0.9300
C8 C9 1.515(4)
C9 C10 1.531(4)
C9 H9A 0.9800
C10 C11 1.526(4)
C10 H10A 0.9700
C10 H10B 0.9700
C11 C12 1.527(4)
C11 H11A 0.9700
C11 H11B 0.9700
C12 C13 1.514(4)
C12 H12A 0.9700
C12 H12B 0.9700
C13 H13A 0.9700
C13 H13B 0.9700
C14 H14A 0.9600
C14 H14B 0.9600
C14 H14C 0.9600
C15 C16 1.479(4)
C16 C21 1.376(4)
C16 C17 1.382(3)
C17 C18 1.384(3)
C17 H17A 0.9300
C18 C19 1.370(4)
C18 H18A 0.9300
C19 C20 1.371(4)
C20 C21 1.382(3)
C20 H20A 0.9300
C21 H21A 0.9300
